data_4340584
loop_
_publ_author_name
'Filatre-Furcate, Agathe'
'Bellec, Nathalie'
'Jeannin, Olivier'
'Auban-Senzier, Pascale'
'Fourmigu\'e, Marc'
'Vacher, Antoine'
'Lorcy, Dominique'

_publ_section_title
;
 Radical or not radical: compared structures of metal (m = ni, au)
 bis-dithiolene complexes with a thiazole backbone.
;
_journal_issue 16
_journal_name_full 'Inorganic chemistry'
_journal_page_first 8681
_journal_page_last 8690
_journal_paper_doi 10.1021/ic501293z
_journal_volume 53
_journal_year 2014
_chemical_formula_moiety 'C10 H10 N2 Ni S8'
_chemical_formula_sum 'C10 H10 N2 Ni S8'
_chemical_formula_weight 473.39
_chemical_name_common '[Ni(Et-thiazdt)2]0'
_chemical_name_systematic
; 
 ? 
;
_space_group_IT_number 14
_symmetry_cell_setting monoclinic
_symmetry_space_group_name_Hall '-P 2yab'
_symmetry_space_group_name_H-M 'P 1 21/a 1'
_atom_sites_solution_hydrogens geom
_atom_sites_solution_primary direct
_atom_sites_solution_secondary difmap
_audit_creation_method SHELXL-97
_cell_angle_alpha 90.00
_cell_angle_beta 110.885(2)
_cell_angle_gamma 90.00
_cell_formula_units_Z 2
_cell_length_a 5.6672(2)
_cell_length_b 21.7434(7)
_cell_length_c 7.3720(2)
_cell_measurement_reflns_used 6740
_cell_measurement_temperature 293(2)
_cell_measurement_theta_max 27.49
_cell_measurement_theta_min 3.50
_cell_volume 848.72(5)
_computing_cell_refinement 'Dirax/lsq (Duisenberg & Schreurs, 1989-2000)'
_computing_data_collection 'Collect (Bruker AXS BV, 1997-2004)'
_computing_data_reduction 'EvalCCD (Duisenberg & Schreurs 1990-2000)'
_computing_molecular_graphics 'Ortep-3 for Windows (Farrugia, 1997)'
_computing_publication_material 'WinGX publication routines (Farrugia, 1999)'
_computing_structure_refinement 'SHELXL-97 (Sheldrick, 1997)'
_computing_structure_solution 'SIR92 (Altomare et al., 1993)'
_diffrn_ambient_temperature 293(2)
_diffrn_detector_area_resol_mean 9
_diffrn_measured_fraction_theta_full 0.997
_diffrn_measured_fraction_theta_max 0.997
_diffrn_measurement_device '95mm CCD camera on \k-goniostat'
_diffrn_measurement_device_type KappaCCD
_diffrn_measurement_method CCD
_diffrn_radiation_monochromator 'horizonally mounted graphite crystal'
_diffrn_radiation_source 'fine-focus sealed tube'
_diffrn_radiation_type MoK\a
_diffrn_radiation_wavelength 0.71073
_diffrn_reflns_av_R_equivalents 0.0331
_diffrn_reflns_av_sigmaI/netI 0.0229
_diffrn_reflns_limit_h_max 7
_diffrn_reflns_limit_h_min -7
_diffrn_reflns_limit_k_max 28
_diffrn_reflns_limit_k_min -28
_diffrn_reflns_limit_l_max 9
_diffrn_reflns_limit_l_min -9
_diffrn_reflns_number 17686
_diffrn_reflns_theta_full 27.49
_diffrn_reflns_theta_max 27.49
_diffrn_reflns_theta_min 3.50
_exptl_absorpt_coefficient_mu 2.118
_exptl_absorpt_correction_T_max 0.919
_exptl_absorpt_correction_T_min 0.776
_exptl_absorpt_correction_type multi-scan
_exptl_absorpt_process_details
;
  [Sheldrick, G.M. (2002). SADABS Bruker AXS Inc., Madison, Wisconsin, USA]
;
_exptl_crystal_colour black
_exptl_crystal_density_diffrn 1.852
_exptl_crystal_density_method 'not measured'
_exptl_crystal_description needle
_exptl_crystal_F_000 480
_exptl_crystal_size_max 0.38
_exptl_crystal_size_mid 0.1
_exptl_crystal_size_min 0.04
_refine_diff_density_max 0.326
_refine_diff_density_min -0.184
_refine_diff_density_rms 0.056
_refine_ls_extinction_method none
_refine_ls_goodness_of_fit_ref 1.089
_refine_ls_hydrogen_treatment constr
_refine_ls_matrix_type full
_refine_ls_number_parameters 98
_refine_ls_number_reflns 1943
_refine_ls_number_restraints 0
_refine_ls_restrained_S_all 1.089
_refine_ls_R_factor_all 0.0442
_refine_ls_R_factor_gt 0.0306
_refine_ls_shift/su_max 0.001
_refine_ls_shift/su_mean 0.000
_refine_ls_structure_factor_coef Fsqd
_refine_ls_weighting_details 'calc w=1/[\s^2^(Fo^2^)+(0.0219P)^2^+0.6287P] where P=(Fo^2^+2Fc^2^)/3'
_refine_ls_weighting_scheme calc
_refine_ls_wR_factor_gt 0.0618
_refine_ls_wR_factor_ref 0.0644
_reflns_number_gt 1565
_reflns_number_total 1943
_reflns_threshold_expression >2sigma(I)
_cod_data_source_file ic501293z_si_001.cif
_cod_data_source_block Neutre
_cod_depositor_comments 'Adding full bibliography for 4340582--4340584.cif.'
_cod_original_sg_symbol_Hall -P2yab
_cod_original_sg_symbol_H-M P21/a
_cod_database_code 4340584

loop_
_symmetry_equiv_pos_as_xyz
'x, y, z'
'-x+1/2, y+1/2, -z'
'-x, -y, -z'
'x-1/2, -y-1/2, z'

loop_
_atom_site_label
_atom_site_type_symbol
_atom_site_fract_x
_atom_site_fract_y
_atom_site_fract_z
_atom_site_U_iso_or_equiv
_atom_site_adp_type
_atom_site_occupancy
_atom_site_symmetry_multiplicity
_atom_site_calc_flag
_atom_site_refinement_flags
C1 C 0.5512(4) 0.08216(11) 0.8219(3) 0.0363(5) Uani 1 1 d .
C2 C 0.5981(4) 0.08683(10) 1.0195(3) 0.0347(5) Uani 1 1 d .
C3 C 0.2527(4) 0.15229(11) 0.9057(3) 0.0375(5) Uani 1 1 d .
C4 C 0.4565(5) 0.13925(12) 1.2643(3) 0.0434(6) Uani 1 1 d .
H4A H 0.5133 0.1027 1.3433 0.052 Uiso 1 1 calc R
H4B H 0.2922 0.1505 1.2671 0.052 Uiso 1 1 calc R
C5 C 0.6396(5) 0.19077(14) 1.3485(4) 0.0579(7) Uani 1 1 d .
H5A H 0.8029 0.1796 1.3474 0.087 Uiso 1 1 calc R
H5B H 0.6510 0.1984 1.4796 0.087 Uiso 1 1 calc R
H5C H 0.5818 0.2273 1.2723 0.087 Uiso 1 1 calc R
N1 N 0.4329(3) 0.12547(9) 1.0629(3) 0.0364(4) Uani 1 1 d .
S1 S 0.73129(11) 0.03756(3) 0.73617(8) 0.04120(16) Uani 1 1 d .
S2 S 0.29488(12) 0.12750(3) 0.69280(9) 0.04432(17) Uani 1 1 d .
S3 S 0.02617(12) 0.19928(3) 0.90515(10) 0.04927(18) Uani 1 1 d .
S4 S 0.83868(11) 0.04761(3) 1.18497(9) 0.04047(16) Uani 1 1 d .
Ni1 Ni 1.0000 0.0000 1.0000 0.03600(13) Uani 1 2 d S

loop_
_atom_site_aniso_label
_atom_site_aniso_U_11
_atom_site_aniso_U_22
_atom_site_aniso_U_33
_atom_site_aniso_U_23
_atom_site_aniso_U_13
_atom_site_aniso_U_12
C1 0.0343(12) 0.0441(13) 0.0301(12) 0.0029(10) 0.0110(10) -0.0018(10)
C2 0.0321(11) 0.0388(12) 0.0330(12) 0.0006(10) 0.0114(10) -0.0041(10)
C3 0.0378(13) 0.0409(13) 0.0325(12) -0.0017(10) 0.0108(10) -0.0050(10)
C4 0.0461(14) 0.0537(15) 0.0317(13) 0.0015(11) 0.0155(11) 0.0029(12)
C5 0.0615(18) 0.0684(19) 0.0360(15) -0.0072(13) 0.0080(13) -0.0038(15)
N1 0.0349(10) 0.0438(11) 0.0298(10) 0.0017(8) 0.0107(8) 0.0010(9)
S1 0.0403(3) 0.0522(4) 0.0305(3) 0.0004(3) 0.0118(3) 0.0038(3)
S2 0.0416(3) 0.0579(4) 0.0300(3) 0.0044(3) 0.0085(3) 0.0076(3)
S3 0.0420(4) 0.0550(4) 0.0470(4) -0.0026(3) 0.0112(3) 0.0086(3)
S4 0.0400(3) 0.0498(4) 0.0302(3) 0.0035(3) 0.0107(3) 0.0050(3)
Ni1 0.0338(2) 0.0420(2) 0.0320(2) 0.00123(18) 0.01153(18) 0.00016(18)

loop_
_atom_type_symbol
_atom_type_description
_atom_type_scat_dispersion_real
_atom_type_scat_dispersion_imag
_atom_type_scat_source
C C 0.0033 0.0016 'International Tables Vol C Tables 4.2.6.8 and 6.1.1.4'
H H 0.0000 0.0000 'International Tables Vol C Tables 4.2.6.8 and 6.1.1.4'
N N 0.0061 0.0033 'International Tables Vol C Tables 4.2.6.8 and 6.1.1.4'
S S 0.1246 0.1234 'International Tables Vol C Tables 4.2.6.8 and 6.1.1.4'
Ni Ni 0.3393 1.1124 'International Tables Vol C Tables 4.2.6.8 and 6.1.1.4'

loop_
_geom_angle_atom_site_label_1
_geom_angle_atom_site_label_2
_geom_angle_atom_site_label_3
_geom_angle
_geom_angle_site_symmetry_1
_geom_angle_site_symmetry_3
C2 C1 S1 121.37(18) . .
C2 C1 S2 110.12(17) . .
S1 C1 S2 128.51(14) . .
N1 C2 C1 113.4(2) . .
N1 C2 S4 125.23(17) . .
C1 C2 S4 121.39(18) . .
N1 C3 S3 127.84(18) . .
N1 C3 S2 109.09(16) . .
S3 C3 S2 123.05(14) . .
N1 C4 C5 111.7(2) . .
N1 C4 H4A 109.3 . .
C5 C4 H4A 109.3 . .
N1 C4 H4B 109.3 . .
C5 C4 H4B 109.3 . .
H4A C4 H4B 107.9 . .
C4 C5 H5A 109.5 . .
C4 C5 H5B 109.5 . .
H5A C5 H5B 109.5 . .
C4 C5 H5C 109.5 . .
H5A C5 H5C 109.5 . .
H5B C5 H5C 109.5 . .
C3 N1 C2 115.21(19) . .
C3 N1 C4 122.51(19) . .
C2 N1 C4 122.22(19) . .
C1 S1 Ni1 101.94(8) . .
C1 S2 C3 92.20(11) . .
C2 S4 Ni1 101.50(8) . .
S4 Ni1 S4 180.0 3_757 .
S4 Ni1 S1 93.80(2) 3_757 3_757
S4 Ni1 S1 86.20(2) . 3_757
S4 Ni1 S1 86.21(2) 3_757 .
S4 Ni1 S1 93.80(2) . .
S1 Ni1 S1 180.0 3_757 .

loop_
_geom_bond_atom_site_label_1
_geom_bond_atom_site_label_2
_geom_bond_distance
_geom_bond_site_symmetry_2
C1 C2 1.388(3) .
C1 S1 1.685(2) .
C1 S2 1.733(2) .
C2 N1 1.378(3) .
C2 S4 1.700(2) .
C3 N1 1.372(3) .
C3 S3 1.640(2) .
C3 S2 1.755(2) .
C4 N1 1.473(3) .
C4 C5 1.503(4) .
C4 H4A 0.9700 .
C4 H4B 0.9700 .
C5 H5A 0.9600 .
C5 H5B 0.9600 .
C5 H5C 0.9600 .
S1 Ni1 2.1580(6) .
S4 Ni1 2.1577(6) .
Ni1 S4 2.1576(6) 3_757
Ni1 S1 2.1579(6) 3_757

loop_
_geom_torsion_atom_site_label_1
_geom_torsion_atom_site_label_2
_geom_torsion_atom_site_label_3
_geom_torsion_atom_site_label_4
_geom_torsion
_geom_torsion_site_symmetry_4
S1 C1 C2 N1 179.74(16) .
S2 C1 C2 N1 0.0(3) .
S1 C1 C2 S4 -0.2(3) .
S2 C1 C2 S4 -179.98(12) .
S3 C3 N1 C2 178.88(18) .
S2 C3 N1 C2 -0.1(2) .
S3 C3 N1 C4 -4.0(3) .
S2 C3 N1 C4 176.99(17) .
C1 C2 N1 C3 0.1(3) .
S4 C2 N1 C3 -179.94(17) .
C1 C2 N1 C4 -177.0(2) .
S4 C2 N1 C4 2.9(3) .
C5 C4 N1 C3 -92.2(3) .
C5 C4 N1 C2 84.7(3) .
C2 C1 S1 Ni1 0.0(2) .
S2 C1 S1 Ni1 179.70(14) .
C2 C1 S2 C3 -0.05(19) .
S1 C1 S2 C3 -179.79(17) .
N1 C3 S2 C1 0.10(17) .
S3 C3 S2 C1 -178.97(16) .
N1 C2 S4 Ni1 -179.64(18) .
C1 C2 S4 Ni1 0.3(2) .
C2 S4 Ni1 S1 179.75(8) 3_757
C2 S4 Ni1 S1 -0.25(8) .
C1 S1 Ni1 S4 -179.84(8) 3_757
C1 S1 Ni1 S4 0.17(8) .
